data_4108199
loop_
_publ_author_name
'K. C. Nicolaou'
'T. Robert Wu'
'David Sarlah'
'David M. Shaw'
'Eric Rowcliffe'
'Dennis R. Burton'

_publ_section_title
;
 Total Synthesis, Revised Structure, and Biological Evaluation of
 Biyouyanagin A and Analogues Thereof
;
_journal_name_full 'Journal of the American Chemical Society'
_journal_page_first 11114
_journal_page_last 11121
_journal_paper_doi 10.1021/ja802805c
_journal_volume 130
_journal_year 2008
_chemical_formula_sum 'C31 H38 O4'
_chemical_formula_weight 474.61
_chemical_name_systematic
; 
 ? 
;
_space_group_IT_number 4
_symmetry_cell_setting monoclinic
_symmetry_space_group_name_Hall 'P 2yb'
_symmetry_space_group_name_H-M 'P 1 21 1'
_atom_sites_solution_hydrogens geom
_atom_sites_solution_primary direct
_atom_sites_solution_secondary difmap
_audit_creation_method SHELXL-97
_cell_angle_alpha 90.00
_cell_angle_beta 97.21(3)
_cell_angle_gamma 90.00
_cell_formula_units_Z 2
_cell_length_a 9.801(2)
_cell_length_b 6.4441(13)
_cell_length_c 21.491(4)
_cell_measurement_reflns_used 4349
_cell_measurement_temperature 296(2)
_cell_measurement_theta_max 28.32
_cell_measurement_theta_min 2.41
_cell_volume 1346.6(5)
_computing_cell_refinement 'Bruker SMART'
_computing_data_collection 'Bruker SMART'
_computing_data_reduction 'Bruker SAINT+'
_computing_molecular_graphics 'Bruker SHELXTL'
_computing_publication_material 'Bruker SHELXTL'
_computing_structure_refinement 'SHELXL-97 (Sheldrick, 1997)'
_computing_structure_solution 'SHELXS-97 (Sheldrick, 1997)'
_diffrn_ambient_temperature 296(2)
_diffrn_measured_fraction_theta_full 1.000
_diffrn_measured_fraction_theta_max 1.000
_diffrn_measurement_device_type 'CCD area detector'
_diffrn_measurement_method 'phi and omega scans'
_diffrn_radiation_monochromator graphite
_diffrn_radiation_source 'fine-focus sealed tube'
_diffrn_radiation_type MoK\a
_diffrn_radiation_wavelength 0.71073
_diffrn_reflns_av_R_equivalents 0.0439
_diffrn_reflns_av_sigmaI/netI 0.0725
_diffrn_reflns_limit_h_max 11
_diffrn_reflns_limit_h_min -10
_diffrn_reflns_limit_k_max 7
_diffrn_reflns_limit_k_min -7
_diffrn_reflns_limit_l_max 25
_diffrn_reflns_limit_l_min -25
_diffrn_reflns_number 9979
_diffrn_reflns_theta_full 24.99
_diffrn_reflns_theta_max 24.99
_diffrn_reflns_theta_min 1.91
_diffrn_standards_decay_% 1
_exptl_absorpt_coefficient_mu 0.076
_exptl_absorpt_correction_T_max 0.9872
_exptl_absorpt_correction_T_min 0.9784
_exptl_absorpt_correction_type multi-scan
_exptl_absorpt_process_details 'SADABS (Sheldrick, 1999)'
_exptl_crystal_colour Colorless
_exptl_crystal_density_diffrn 1.171
_exptl_crystal_density_meas 0
_exptl_crystal_description Parallelepiped
_exptl_crystal_F_000 512
_exptl_crystal_size_max 0.29
_exptl_crystal_size_mid 0.22
_exptl_crystal_size_min 0.17
_refine_diff_density_max 0.172
_refine_diff_density_min -0.140
_refine_diff_density_rms 0.029
_refine_ls_abs_structure_details 'Flack H D (1983), Acta Cryst. A39, 876-881'
_refine_ls_abs_structure_Flack -2.1(17)
_refine_ls_extinction_method none
_refine_ls_goodness_of_fit_ref 1.074
_refine_ls_hydrogen_treatment constr
_refine_ls_matrix_type full
_refine_ls_number_parameters 321
_refine_ls_number_reflns 4669
_refine_ls_number_restraints 1
_refine_ls_restrained_S_all 1.074
_refine_ls_R_factor_all 0.0890
_refine_ls_R_factor_gt 0.0625
_refine_ls_shift/su_max 0.035
_refine_ls_shift/su_mean 0.001
_refine_ls_structure_factor_coef Fsqd
_refine_ls_weighting_details 'calc w=1/[\s^2^(Fo^2^)+(0.0440P)^2^+0.0600P] where P=(Fo^2^+2Fc^2^)/3'
_refine_ls_weighting_scheme calc
_refine_ls_wR_factor_gt 0.1247
_refine_ls_wR_factor_ref 0.1346
_reflns_number_gt 3338
_reflns_number_total 4669
_reflns_threshold_expression >2sigma(I)
_cod_data_source_file ja802805c-file003.cif
_cod_data_source_block kbbw
_cod_database_code 4108199

loop_
_symmetry_equiv_pos_as_xyz
'x, y, z'
'-x, y+1/2, -z'

loop_
_atom_site_label
_atom_site_type_symbol
_atom_site_fract_x
_atom_site_fract_y
_atom_site_fract_z
_atom_site_U_iso_or_equiv
_atom_site_adp_type
_atom_site_occupancy
_atom_site_symmetry_multiplicity
_atom_site_calc_flag
_atom_site_refinement_flags
O1 O 0.1789(2) 0.5599(4) 0.32366(9) 0.0537(5) Uani 1 1 d .
O2 O 0.4170(2) 0.2172(4) 0.40180(10) 0.0685(7) Uani 1 1 d .
O3 O 0.4580(2) 0.7050(4) 0.43154(11) 0.0706(7) Uani 1 1 d .
O4 O 0.4474(2) 0.7286(4) 0.32865(12) 0.0728(7) Uani 1 1 d .
C1 C 0.3664(3) 0.1142(5) 0.21314(15) 0.0584(9) Uani 1 1 d .
H1 H 0.4400 0.0474 0.2413 0.070 Uiso 1 1 calc R
C2 C 0.2577(4) -0.0488(6) 0.19376(17) 0.0666(10) Uani 1 1 d .
H2A H 0.2891 -0.1373 0.1619 0.080 Uiso 1 1 calc R
H2B H 0.2459 -0.1348 0.2297 0.080 Uiso 1 1 calc R
C3 C 0.1215(4) 0.0443(7) 0.16851(15) 0.0692(11) Uani 1 1 d .
H3 H 0.0624 -0.0373 0.1414 0.083 Uiso 1 1 calc R
C4 C 0.0782(3) 0.2313(7) 0.18133(14) 0.0611(9) Uani 1 1 d .
C5 C 0.1632(3) 0.3724(5) 0.22513(13) 0.0504(8) Uani 1 1 d .
H5 H 0.1686 0.5136 0.2087 0.060 Uiso 1 1 calc R
C6 C 0.3048(3) 0.2819(5) 0.24995(13) 0.0493(8) Uani 1 1 d .
H6 H 0.3713 0.3948 0.2591 0.059 Uiso 1 1 calc R
C7 C 0.2474(3) 0.2166(6) 0.31072(12) 0.0492(7) Uani 1 1 d .
H7 H 0.2207 0.0704 0.3127 0.059 Uiso 1 1 calc R
C8 C 0.1298(3) 0.3674(5) 0.29378(13) 0.0497(8) Uani 1 1 d .
C9 C 0.2797(3) 0.5211(5) 0.37495(14) 0.0488(8) Uani 1 1 d .
C10 C 0.3267(3) 0.2991(5) 0.36790(14) 0.0481(8) Uani 1 1 d .
C11 C 0.2381(3) 0.5690(6) 0.44025(14) 0.0536(8) Uani 1 1 d .
C12 C 0.3786(3) 0.6107(7) 0.47657(16) 0.0675(10) Uani 1 1 d .
H12A H 0.3711 0.7041 0.5114 0.081 Uiso 1 1 calc R
H12B H 0.4211 0.4824 0.4928 0.081 Uiso 1 1 calc R
C13 C 0.4031(3) 0.6653(5) 0.37372(17) 0.0553(9) Uani 1 1 d .
C14 C 0.4301(3) 0.1951(5) 0.15582(15) 0.0600(9) Uani 1 1 d .
H14 H 0.3556 0.2119 0.1213 0.072 Uiso 1 1 calc R
C15 C 0.5011(4) 0.4030(7) 0.1670(2) 0.0890(13) Uani 1 1 d .
H15A H 0.5707 0.3932 0.2025 0.134 Uiso 1 1 calc R
H15B H 0.4349 0.5063 0.1749 0.134 Uiso 1 1 calc R
H15C H 0.5429 0.4413 0.1305 0.134 Uiso 1 1 calc R
C16 C 0.5301(4) 0.0378(6) 0.13572(16) 0.0709(10) Uani 1 1 d .
H16A H 0.6155 0.0495 0.1637 0.085 Uiso 1 1 calc R
H16B H 0.4933 -0.0996 0.1415 0.085 Uiso 1 1 calc R
C17 C 0.5631(4) 0.0534(8) 0.06975(18) 0.0877(12) Uani 1 1 d .
H17A H 0.4798 0.0293 0.0413 0.105 Uiso 1 1 calc R
H17B H 0.5941 0.1933 0.0626 0.105 Uiso 1 1 calc R
C18 C 0.6694(4) -0.0945(7) 0.05500(19) 0.0848(12) Uani 1 1 d .
H18 H 0.6764 -0.2171 0.0780 0.102 Uiso 1 1 calc R
C19 C 0.7537(4) -0.0733(7) 0.01385(18) 0.0740(11) Uani 1 1 d .
C20 C 0.8560(5) -0.2371(11) 0.0044(2) 0.129(2) Uani 1 1 d .
H20A H 0.9472 -0.1841 0.0161 0.194 Uiso 1 1 calc R
H20B H 0.8455 -0.2778 -0.0389 0.194 Uiso 1 1 calc R
H20C H 0.8414 -0.3552 0.0300 0.194 Uiso 1 1 calc R
C21 C 0.7551(5) 0.1098(9) -0.0270(2) 0.1192(18) Uani 1 1 d .
H21A H 0.7380 0.0674 -0.0701 0.179 Uiso 1 1 calc R
H21B H 0.8433 0.1763 -0.0194 0.179 Uiso 1 1 calc R
H21C H 0.6849 0.2051 -0.0180 0.179 Uiso 1 1 calc R
C22 C -0.0578(4) 0.3164(8) 0.15283(17) 0.0906(14) Uani 1 1 d .
H22A H -0.1053 0.2137 0.1260 0.136 Uiso 1 1 calc R
H22B H -0.0431 0.4381 0.1288 0.136 Uiso 1 1 calc R
H22C H -0.1119 0.3520 0.1855 0.136 Uiso 1 1 calc R
C23 C -0.0141(3) 0.3189(7) 0.30826(14) 0.0581(9) Uani 1 1 d .
C24 C -0.1032(4) 0.4769(7) 0.3162(2) 0.0873(14) Uani 1 1 d .
H24 H -0.0753 0.6140 0.3128 0.105 Uiso 1 1 calc R
C25 C -0.2344(5) 0.4338(12) 0.3292(3) 0.1136(19) Uani 1 1 d .
H25 H -0.2946 0.5420 0.3345 0.136 Uiso 1 1 calc R
C26 C -0.2763(5) 0.2356(13) 0.3343(2) 0.1074(17) Uani 1 1 d .
H26 H -0.3641 0.2075 0.3442 0.129 Uiso 1 1 calc R
C27 C -0.1899(4) 0.0787(10) 0.3251(2) 0.1119(18) Uani 1 1 d .
H27 H -0.2193 -0.0581 0.3272 0.134 Uiso 1 1 calc R
C28 C -0.0586(4) 0.1208(8) 0.31254(19) 0.0825(13) Uani 1 1 d .
H28 H 0.0007 0.0117 0.3069 0.099 Uiso 1 1 calc R
C29 C 0.1527(4) 0.7691(6) 0.43735(16) 0.0729(11) Uani 1 1 d .
H29A H 0.0697 0.7502 0.4091 0.109 Uiso 1 1 calc R
H29B H 0.2050 0.8810 0.4227 0.109 Uiso 1 1 calc R
H29C H 0.1301 0.8015 0.4784 0.109 Uiso 1 1 calc R
C30 C 0.1617(4) 0.3980(6) 0.46646(16) 0.0641(10) Uani 1 1 d .
H30 H 0.0773 0.3642 0.4440 0.077 Uiso 1 1 calc R
C31 C 0.1971(4) 0.2905(8) 0.51621(19) 0.0888(13) Uani 1 1 d .
H31A H 0.2803 0.3167 0.5408 0.107 Uiso 1 1 calc R
H31B H 0.1394 0.1864 0.5277 0.107 Uiso 1 1 calc R

loop_
_atom_site_aniso_label
_atom_site_aniso_U_11
_atom_site_aniso_U_22
_atom_site_aniso_U_33
_atom_site_aniso_U_23
_atom_site_aniso_U_13
_atom_site_aniso_U_12
O1 0.0498(12) 0.0603(14) 0.0482(11) -0.0048(11) -0.0049(9) 0.0103(11)
O2 0.0592(14) 0.0794(17) 0.0633(14) 0.0005(14) -0.0066(11) 0.0203(15)
O3 0.0522(13) 0.0870(18) 0.0696(16) -0.0010(14) -0.0045(11) -0.0134(14)
O4 0.0668(16) 0.0768(18) 0.0763(16) 0.0063(14) 0.0143(13) -0.0063(15)
C1 0.061(2) 0.057(2) 0.0592(19) 0.0050(16) 0.0127(16) -0.0005(18)
C2 0.082(3) 0.059(2) 0.062(2) -0.0055(17) 0.021(2) -0.011(2)
C3 0.081(3) 0.080(3) 0.048(2) -0.014(2) 0.0128(18) -0.031(3)
C4 0.063(2) 0.078(3) 0.0411(17) 0.0024(18) 0.0030(15) -0.010(2)
C5 0.057(2) 0.051(2) 0.0434(17) 0.0056(15) 0.0063(14) -0.0047(16)
C6 0.0457(18) 0.055(2) 0.0478(17) -0.0009(15) 0.0093(14) -0.0020(16)
C7 0.0426(17) 0.060(2) 0.0449(16) -0.0005(16) 0.0045(13) 0.0049(17)
C8 0.0478(19) 0.056(2) 0.0436(17) -0.0031(15) -0.0028(14) 0.0072(16)
C9 0.0414(17) 0.058(2) 0.0463(17) 0.0009(15) 0.0025(14) 0.0030(16)
C10 0.0369(17) 0.062(2) 0.0460(17) 0.0078(16) 0.0078(14) 0.0077(16)
C11 0.0466(18) 0.066(2) 0.0476(17) -0.0085(17) 0.0040(14) 0.0006(18)
C12 0.060(2) 0.084(3) 0.057(2) -0.006(2) -0.0014(17) -0.004(2)
C13 0.0478(19) 0.060(2) 0.058(2) 0.0008(18) 0.0082(17) 0.0079(17)
C14 0.065(2) 0.056(2) 0.062(2) -0.0024(17) 0.0174(16) 0.0040(19)
C15 0.103(3) 0.073(3) 0.101(3) -0.001(2) 0.049(3) -0.011(3)
C16 0.080(3) 0.072(3) 0.065(2) 0.006(2) 0.0256(19) 0.007(2)
C17 0.099(3) 0.086(3) 0.085(3) 0.003(2) 0.040(2) 0.014(3)
C18 0.101(3) 0.085(3) 0.075(3) 0.002(2) 0.035(2) 0.016(3)
C19 0.061(2) 0.101(3) 0.060(2) -0.008(2) 0.0091(19) 0.005(2)
C20 0.111(4) 0.188(6) 0.092(3) -0.026(4) 0.024(3) 0.048(4)
C21 0.117(4) 0.146(5) 0.102(3) 0.017(3) 0.040(3) -0.013(4)
C22 0.080(3) 0.128(4) 0.059(2) -0.004(2) -0.0091(19) 0.000(3)
C23 0.0408(19) 0.091(3) 0.0412(17) 0.0039(18) 0.0014(14) 0.009(2)
C24 0.045(2) 0.105(4) 0.109(3) -0.035(3) -0.002(2) 0.012(2)
C25 0.051(3) 0.159(6) 0.131(4) -0.056(4) 0.010(3) 0.016(3)
C26 0.047(3) 0.177(6) 0.101(3) 0.003(4) 0.018(2) -0.001(4)
C27 0.059(3) 0.136(5) 0.145(4) 0.047(4) 0.030(3) -0.001(3)
C28 0.050(2) 0.097(4) 0.103(3) 0.036(3) 0.019(2) 0.005(2)
C29 0.071(2) 0.081(3) 0.067(2) -0.017(2) 0.0096(18) 0.012(2)
C30 0.053(2) 0.089(3) 0.051(2) -0.006(2) 0.0058(16) 0.001(2)
C31 0.072(3) 0.110(4) 0.088(3) 0.013(3) 0.024(2) -0.001(3)

loop_
_atom_type_symbol
_atom_type_description
_atom_type_scat_dispersion_real
_atom_type_scat_dispersion_imag
_atom_type_scat_source
C C 0.0033 0.0016 'International Tables Vol C Tables 4.2.6.8 and 6.1.1.4'
H H 0.0000 0.0000 'International Tables Vol C Tables 4.2.6.8 and 6.1.1.4'
O O 0.0106 0.0060 'International Tables Vol C Tables 4.2.6.8 and 6.1.1.4'

loop_
_geom_angle_atom_site_label_1
_geom_angle_atom_site_label_2
_geom_angle_atom_site_label_3
_geom_angle
C9 O1 C8 110.9(2)
C13 O3 C12 111.0(3)
C6 C1 C2 109.0(3)
C6 C1 C14 113.9(3)
C2 C1 C14 110.8(3)
C3 C2 C1 112.6(3)
C4 C3 C2 125.8(3)
C3 C4 C5 121.4(3)
C3 C4 C22 122.8(4)
C5 C4 C22 115.7(4)
C4 C5 C6 113.4(3)
C4 C5 C8 114.9(3)
C6 C5 C8 87.2(2)
C1 C6 C5 119.5(3)
C1 C6 C7 117.4(3)
C5 C6 C7 89.3(2)
C10 C7 C8 106.0(3)
C10 C7 C6 113.5(3)
C8 C7 C6 88.2(2)
O1 C8 C23 110.6(3)
O1 C8 C7 104.0(2)
C23 C8 C7 121.2(3)
O1 C8 C5 107.8(2)
C23 C8 C5 120.9(2)
C7 C8 C5 89.8(2)
O1 C9 C10 106.4(3)
O1 C9 C13 111.0(3)
C10 C9 C13 108.7(2)
O1 C9 C11 116.0(2)
C10 C9 C11 113.5(3)
C13 C9 C11 101.2(3)
O2 C10 C7 128.5(3)
O2 C10 C9 124.5(3)
C7 C10 C9 106.9(3)
C30 C11 C12 113.9(3)
C30 C11 C29 110.0(3)
C12 C11 C29 109.1(3)
C30 C11 C9 113.6(3)
C12 C11 C9 100.2(2)
C29 C11 C9 109.7(3)
O3 C12 C11 105.0(2)
O4 C13 O3 123.8(3)
O4 C13 C9 126.7(3)
O3 C13 C9 109.5(3)
C16 C14 C15 109.7(3)
C16 C14 C1 110.1(3)
C15 C14 C1 113.4(3)
C17 C16 C14 116.8(3)
C18 C17 C16 113.8(3)
C19 C18 C17 127.5(4)
C18 C19 C21 123.2(4)
C18 C19 C20 121.2(5)
C21 C19 C20 115.6(4)
C28 C23 C24 118.5(3)
C28 C23 C8 121.6(3)
C24 C23 C8 119.9(4)
C23 C24 C25 120.1(5)
C26 C25 C24 120.6(5)
C27 C26 C25 119.6(5)
C26 C27 C28 120.0(5)
C23 C28 C27 121.1(5)
C31 C30 C11 128.4(4)

loop_
_geom_bond_atom_site_label_1
_geom_bond_atom_site_label_2
_geom_bond_distance
O1 C9 1.407(3)
O1 C8 1.451(4)
O2 C10 1.196(3)
O3 C13 1.316(4)
O3 C12 1.450(4)
O4 C13 1.183(4)
C1 C6 1.510(5)
C1 C2 1.517(5)
C1 C14 1.540(4)
C2 C3 1.502(6)
C3 C4 1.318(6)
C4 C5 1.487(5)
C4 C22 1.498(5)
C5 C6 1.538(4)
C5 C8 1.551(4)
C6 C7 1.544(4)
C7 C10 1.468(4)
C7 C8 1.517(4)
C8 C23 1.515(5)
C9 C10 1.516(5)
C9 C13 1.528(5)
C9 C11 1.541(4)
C11 C30 1.483(5)
C11 C12 1.519(4)
C11 C29 1.534(5)
C14 C16 1.511(5)
C14 C15 1.515(5)
C16 C17 1.496(5)
C17 C18 1.475(5)
C18 C19 1.291(5)
C19 C21 1.471(7)
C19 C20 1.487(6)
C23 C28 1.356(5)
C23 C24 1.366(5)
C24 C25 1.378(7)
C25 C26 1.350(8)
C26 C27 1.350(7)
C27 C28 1.375(5)
C30 C31 1.285(5)

loop_
_geom_torsion_atom_site_label_1
_geom_torsion_atom_site_label_2
_geom_torsion_atom_site_label_3
_geom_torsion_atom_site_label_4
_geom_torsion
C6 C1 C2 C3 44.9(4)
C14 C1 C2 C3 -81.3(3)
C1 C2 C3 C4 -24.4(5)
C2 C3 C4 C5 -1.3(5)
C2 C3 C4 C22 178.1(3)
C3 C4 C5 C6 2.8(4)
C22 C4 C5 C6 -176.7(3)
C3 C4 C5 C8 -95.4(4)
C22 C4 C5 C8 85.1(4)
C2 C1 C6 C5 -46.5(4)
C14 C1 C6 C5 77.9(4)
C2 C1 C6 C7 59.6(4)
C14 C1 C6 C7 -176.0(2)
C4 C5 C6 C1 22.8(4)
C8 C5 C6 C1 138.8(3)
C4 C5 C6 C7 -98.7(3)
C8 C5 C6 C7 17.3(2)
C1 C6 C7 C10 112.4(3)
C5 C6 C7 C10 -124.3(3)
C1 C6 C7 C8 -141.0(3)
C5 C6 C7 C8 -17.7(2)
C9 O1 C8 C23 107.1(3)
C9 O1 C8 C7 -24.4(3)
C9 O1 C8 C5 -118.8(2)
C10 C7 C8 O1 23.2(3)
C6 C7 C8 O1 -90.8(2)
C10 C7 C8 C23 -101.8(3)
C6 C7 C8 C23 144.2(3)
C10 C7 C8 C5 131.4(3)
C6 C7 C8 C5 17.5(2)
C4 C5 C8 O1 -158.4(3)
C6 C5 C8 O1 87.0(2)
C4 C5 C8 C23 -30.0(4)
C6 C5 C8 C23 -144.6(3)
C4 C5 C8 C7 97.0(3)
C6 C5 C8 C7 -17.6(2)
C8 O1 C9 C10 15.7(3)
C8 O1 C9 C13 133.8(3)
C8 O1 C9 C11 -111.5(3)
C8 C7 C10 O2 169.5(3)
C6 C7 C10 O2 -95.4(4)
C8 C7 C10 C9 -14.3(3)
C6 C7 C10 C9 80.8(3)
O1 C9 C10 O2 176.2(3)
C13 C9 C10 O2 56.6(4)
C11 C9 C10 O2 -55.2(4)
O1 C9 C10 C7 -0.2(3)
C13 C9 C10 C7 -119.7(3)
C11 C9 C10 C7 128.5(3)
O1 C9 C11 C30 84.1(4)
C10 C9 C11 C30 -39.5(4)
C13 C9 C11 C30 -155.7(3)
O1 C9 C11 C12 -154.0(3)
C10 C9 C11 C12 82.4(3)
C13 C9 C11 C12 -33.9(3)
O1 C9 C11 C29 -39.4(4)
C10 C9 C11 C29 -163.0(3)
C13 C9 C11 C29 80.8(3)
C13 O3 C12 C11 -19.5(4)
C30 C11 C12 O3 154.9(3)
C29 C11 C12 O3 -81.9(3)
C9 C11 C12 O3 33.2(3)
C12 O3 C13 O4 178.5(3)
C12 O3 C13 C9 -3.7(4)
O1 C9 C13 O4 -33.9(4)
C10 C9 C13 O4 82.8(4)
C11 C9 C13 O4 -157.5(3)
O1 C9 C13 O3 148.4(3)
C10 C9 C13 O3 -95.0(3)
C11 C9 C13 O3 24.7(3)
C6 C1 C14 C16 160.2(3)
C2 C1 C14 C16 -76.4(4)
C6 C1 C14 C15 36.9(4)
C2 C1 C14 C15 160.3(3)
C15 C14 C16 C17 -75.4(4)
C1 C14 C16 C17 159.1(3)
C14 C16 C17 C18 175.5(4)
C16 C17 C18 C19 -152.4(4)
C17 C18 C19 C21 -0.8(7)
C17 C18 C19 C20 179.9(4)
O1 C8 C23 C28 -148.9(3)
C7 C8 C23 C28 -26.9(5)
C5 C8 C23 C28 84.0(4)
O1 C8 C23 C24 32.4(4)
C7 C8 C23 C24 154.3(3)
C5 C8 C23 C24 -94.8(4)
C28 C23 C24 C25 1.0(6)
C8 C23 C24 C25 179.8(4)
C23 C24 C25 C26 0.1(8)
C24 C25 C26 C27 -1.7(8)
C25 C26 C27 C28 2.1(8)
C24 C23 C28 C27 -0.5(6)
C8 C23 C28 C27 -179.3(4)
C26 C27 C28 C23 -1.1(7)
C12 C11 C30 C31 3.1(6)
C29 C11 C30 C31 -119.6(4)
C9 C11 C30 C31 117.1(4)
